data_7003299
loop_
_publ_author_name
'Tallis, Huw A.'
'Newman, Paul D.'
'Edwards, Peter G.'
'Ooi, Liling'
'Stasch, Andreas'

_publ_section_title
;
 1-Trimethylsilylphosphirane as a ligand and as a stable masked reagent
 for phosphirane
;
_journal_issue 1
_journal_name_full 'Dalton Transactions'
_journal_page_first 47
_journal_paper_doi 10.1039/b715327a
_journal_year 2008
_chemical_formula_sum 'C18 H39 Cr O3 P3 Si3'
_chemical_formula_weight 532.67
_chemical_name_systematic
;
?
;
_space_group_IT_number 14
_symmetry_cell_setting monoclinic
_symmetry_space_group_name_Hall '-P 2yn'
_symmetry_space_group_name_H-M 'P 1 21/n 1'
_atom_sites_solution_hydrogens geom
_atom_sites_solution_primary direct
_atom_sites_solution_secondary difmap
_audit_creation_method SHELXL-97
_cell_angle_alpha 90.00
_cell_angle_beta 96.86(3)
_cell_angle_gamma 90.00
_cell_formula_units_Z 4
_cell_length_a 10.875(2)
_cell_length_b 14.883(3)
_cell_length_c 17.718(4)
_cell_measurement_temperature 150(2)
_cell_volume 2847.2(10)
_computing_structure_refinement 'SHELXL-97 (Sheldrick, 1997)'
_computing_structure_solution 'SHELXS-97 (Sheldrick, 1990)'
_diffrn_ambient_temperature 150(2)
_diffrn_measured_fraction_theta_full 0.990
_diffrn_measured_fraction_theta_max 0.990
_diffrn_measurement_device_type 'Nonius Kappa CCD'
_diffrn_radiation_monochromator graphite
_diffrn_radiation_source 'fine-focus sealed tube'
_diffrn_radiation_type MoK\a
_diffrn_radiation_wavelength 0.71073
_diffrn_reflns_av_R_equivalents 0.0354
_diffrn_reflns_av_sigmaI/netI 0.0573
_diffrn_reflns_limit_h_max 13
_diffrn_reflns_limit_h_min -13
_diffrn_reflns_limit_k_max 19
_diffrn_reflns_limit_k_min -19
_diffrn_reflns_limit_l_max 22
_diffrn_reflns_limit_l_min -22
_diffrn_reflns_number 11429
_diffrn_reflns_theta_full 27.00
_diffrn_reflns_theta_max 27.00
_diffrn_reflns_theta_min 3.12
_exptl_absorpt_coefficient_mu 0.712
_exptl_absorpt_correction_T_max 0.923
_exptl_absorpt_correction_T_min 0.756
_exptl_absorpt_correction_type multi-scan
_exptl_absorpt_process_details 'Sortav (Blessing, 1995)'
_exptl_crystal_colour yellow
_exptl_crystal_density_diffrn 1.243
_exptl_crystal_density_method 'not measured'
_exptl_crystal_description needle
_exptl_crystal_F_000 1128
_exptl_crystal_size_max 0.30
_exptl_crystal_size_mid 0.08
_exptl_crystal_size_min 0.06
_refine_diff_density_max 0.414
_refine_diff_density_min -0.371
_refine_diff_density_rms 0.058
_refine_ls_extinction_method none
_refine_ls_goodness_of_fit_ref 1.009
_refine_ls_hydrogen_treatment constr
_refine_ls_matrix_type full
_refine_ls_number_parameters 273
_refine_ls_number_reflns 6157
_refine_ls_number_restraints 16
_refine_ls_restrained_S_all 1.010
_refine_ls_R_factor_all 0.0596
_refine_ls_R_factor_gt 0.0399
_refine_ls_shift/su_max 0.001
_refine_ls_shift/su_mean 0.000
_refine_ls_structure_factor_coef Fsqd
_refine_ls_weighting_details 'calc w=1/[\s^2^(Fo^2^)+(0.0239P)^2^+1.4832P] where P=(Fo^2^+2Fc^2^)/3'
_refine_ls_weighting_scheme calc
_refine_ls_wR_factor_gt 0.0788
_refine_ls_wR_factor_ref 0.0857
_reflns_number_gt 4805
_reflns_number_total 6157
_reflns_threshold_expression >2sigma(I)
_cod_data_source_file b715327a.txt
_cod_data_source_block compound_3b
_cod_depositor_comments
;
The following automatic conversions were performed:
'_exptl_absorpt_correction_type' value 'multi scan' changed to
'multi-scan' according to
'/home/saulius/struct/CIF-dictionaries/cif_core.dic' dictionary named
'cif_core.dic' version 2.4.1 from 2010-06-29.

Automatic conversion script
Id: cif_fix_enum 1527 2010-12-29 10:47:43Z saulius 
;
_cod_original_sg_symbol_H-M P2(1)/n
_cod_database_code 7003299

loop_
_symmetry_equiv_pos_as_xyz
'x, y, z'
'-x+1/2, y+1/2, -z+1/2'
'-x, -y, -z'
'x-1/2, -y-1/2, z-1/2'

loop_
_atom_site_label
_atom_site_type_symbol
_atom_site_fract_x
_atom_site_fract_y
_atom_site_fract_z
_atom_site_U_iso_or_equiv
_atom_site_adp_type
_atom_site_occupancy
_atom_site_symmetry_multiplicity
_atom_site_calc_flag
_atom_site_refinement_flags
_atom_site_disorder_assembly
_atom_site_disorder_group
Cr1 Cr 0.61308(3) 0.30018(2) 0.234954(18) 0.02433(10) Uani 1 1 d . . .
P1 P 0.70610(5) 0.39679(4) 0.15041(3) 0.02696(14) Uani 1 1 d . . .
Si1 Si 0.75504(6) 0.34882(5) 0.03641(4) 0.03189(16) Uani 1 1 d . . .
O1 O 0.86505(16) 0.21753(11) 0.27339(9) 0.0408(4) Uani 1 1 d . . .
C1 C 0.7683(2) 0.25093(15) 0.25953(12) 0.0287(5) Uani 1 1 d . . .
P2 P 0.64599(6) 0.40448(4) 0.33704(3) 0.02850(14) Uani 1 1 d . . .
Si2 Si 0.78636(6) 0.38151(5) 0.44013(4) 0.03268(16) Uani 1 1 d . . .
O2 O 0.51452(17) 0.17055(12) 0.34300(10) 0.0495(5) Uani 1 1 d . . .
C2 C 0.5512(2) 0.22233(16) 0.30183(13) 0.0331(5) Uani 1 1 d . . .
P3 P 0.41433(5) 0.36150(4) 0.19726(3) 0.02849(14) Uani 1 1 d . A .
Si3 Si 0.23758(7) 0.30390(6) 0.23201(4) 0.0475(2) Uani 1 1 d D . .
O3 O 0.55471(18) 0.15509(12) 0.11850(10) 0.0520(5) Uani 1 1 d . . .
C3 C 0.5785(2) 0.21349(16) 0.16171(13) 0.0335(5) Uani 1 1 d . . .
C4 C 0.6927(2) 0.51972(16) 0.13409(15) 0.0397(6) Uani 1 1 d . . .
H4A H 0.6941 0.5413 0.0813 0.048 Uiso 1 1 calc R . .
H4B H 0.6352 0.5531 0.1632 0.048 Uiso 1 1 calc R . .
C5 C 0.8137(2) 0.48998(16) 0.17660(15) 0.0410(6) Uani 1 1 d . . .
H5A H 0.8291 0.5059 0.2312 0.049 Uiso 1 1 calc R . .
H5B H 0.8880 0.4940 0.1494 0.049 Uiso 1 1 calc R . .
C6 C 0.8655(2) 0.42732(18) -0.00246(14) 0.0439(7) Uani 1 1 d . . .
H6A H 0.8734 0.4112 -0.0553 0.066 Uiso 1 1 calc R . .
H6B H 0.9466 0.4230 0.0280 0.066 Uiso 1 1 calc R . .
H6C H 0.8344 0.4890 -0.0005 0.066 Uiso 1 1 calc R . .
C7 C 0.8265(3) 0.23521(18) 0.04887(14) 0.0472(7) Uani 1 1 d . . .
H7A H 0.7624 0.1910 0.0567 0.071 Uiso 1 1 calc R . .
H7B H 0.8898 0.2356 0.0931 0.071 Uiso 1 1 calc R . .
H7C H 0.8647 0.2193 0.0033 0.071 Uiso 1 1 calc R . .
C8 C 0.6049(2) 0.34448(19) -0.02658(14) 0.0437(6) Uani 1 1 d . . .
H8A H 0.6199 0.3262 -0.0778 0.066 Uiso 1 1 calc R . .
H8B H 0.5662 0.4040 -0.0288 0.066 Uiso 1 1 calc R . .
H8C H 0.5498 0.3010 -0.0063 0.066 Uiso 1 1 calc R . .
C9 C 0.6269(3) 0.52729(18) 0.33708(16) 0.0568(8) Uani 1 1 d . . .
H9A H 0.6880 0.5623 0.3710 0.068 Uiso 1 1 calc R . .
H9B H 0.6006 0.5564 0.2875 0.068 Uiso 1 1 calc R . .
C10 C 0.5310(3) 0.4779(2) 0.37313(15) 0.0558(9) Uani 1 1 d . . .
H10A H 0.4462 0.4771 0.3456 0.067 Uiso 1 1 calc R . .
H10B H 0.5336 0.4830 0.4290 0.067 Uiso 1 1 calc R . .
C11 C 0.7659(3) 0.26449(18) 0.47227(14) 0.0466(7) Uani 1 1 d . . .
H11A H 0.7826 0.2227 0.4320 0.070 Uiso 1 1 calc R . .
H11B H 0.6807 0.2562 0.4838 0.070 Uiso 1 1 calc R . .
H11C H 0.8237 0.2527 0.5180 0.070 Uiso 1 1 calc R . .
C12 C 0.7617(3) 0.46147(19) 0.51796(14) 0.0506(7) Uani 1 1 d . . .
H12A H 0.8280 0.4541 0.5601 0.076 Uiso 1 1 calc R . .
H12B H 0.6816 0.4492 0.5359 0.076 Uiso 1 1 calc R . .
H12C H 0.7625 0.5232 0.4988 0.076 Uiso 1 1 calc R . .
C13 C 0.9420(2) 0.3988(2) 0.40926(16) 0.0510(7) Uani 1 1 d . . .
H13A H 0.9493 0.4609 0.3920 0.077 Uiso 1 1 calc R . .
H13B H 0.9530 0.3575 0.3675 0.077 Uiso 1 1 calc R . .
H13C H 1.0058 0.3870 0.4520 0.077 Uiso 1 1 calc R . .
C14 C 0.3697(2) 0.47903(16) 0.17397(13) 0.0372(6) Uani 1 1 d . . .
H14A H 0.2899 0.5002 0.1891 0.045 Uiso 1 1 calc R A .
H14B H 0.4365 0.5246 0.1797 0.045 Uiso 1 1 calc R . .
C15 C 0.3641(2) 0.41808(16) 0.10635(13) 0.0365(6) Uani 1 1 d . A .
H15A H 0.4274 0.4271 0.0713 0.044 Uiso 1 1 calc R . .
H15B H 0.2809 0.4027 0.0807 0.044 Uiso 1 1 calc R . .
C17 C 0.2317(3) 0.1829(2) 0.2075(2) 0.0792(11) Uani 1 1 d D A .
H17A H 0.3001 0.1515 0.2376 0.119 Uiso 1 1 calc R . .
H17B H 0.2394 0.1755 0.1533 0.119 Uiso 1 1 calc R . .
H17C H 0.1527 0.1575 0.2186 0.119 Uiso 1 1 calc R . .
C18 C 0.2452(3) 0.3202(3) 0.33590(17) 0.0783(11) Uani 1 1 d D A .
H18A H 0.1726 0.2925 0.3543 0.117 Uiso 1 1 calc R . .
H18B H 0.2462 0.3847 0.3474 0.117 Uiso 1 1 calc R . .
H18C H 0.3207 0.2922 0.3611 0.117 Uiso 1 1 calc R . .
C16A C 0.1023(6) 0.3472(8) 0.1691(6) 0.052(2) Uani 0.51(2) 1 d PDU A 2
H16A H 0.0258 0.3257 0.1872 0.078 Uiso 0.51(2) 1 calc PR A 2
H16B H 0.1060 0.3258 0.1171 0.078 Uiso 0.51(2) 1 calc PR A 2
H16C H 0.1034 0.4131 0.1697 0.078 Uiso 0.51(2) 1 calc PR A 2
C16 C 0.0999(6) 0.3775(7) 0.1967(7) 0.049(3) Uani 0.49(2) 1 d PDU A 1
H16D H 0.0240 0.3507 0.2114 0.073 Uiso 0.49(2) 1 calc PR A 1
H16E H 0.0932 0.3823 0.1412 0.073 Uiso 0.49(2) 1 calc PR A 1
H16F H 0.1114 0.4375 0.2193 0.073 Uiso 0.49(2) 1 calc PR A 1

loop_
_atom_site_aniso_label
_atom_site_aniso_U_11
_atom_site_aniso_U_22
_atom_site_aniso_U_33
_atom_site_aniso_U_23
_atom_site_aniso_U_13
_atom_site_aniso_U_12
Cr1 0.0283(2) 0.01909(19) 0.02580(19) 0.00085(14) 0.00419(14) 0.00095(15)
P1 0.0292(3) 0.0207(3) 0.0312(3) 0.0015(2) 0.0046(2) -0.0018(2)
Si1 0.0375(4) 0.0282(4) 0.0310(3) 0.0062(3) 0.0086(3) 0.0020(3)
O1 0.0368(10) 0.0340(10) 0.0520(11) 0.0010(8) 0.0071(8) 0.0100(8)
C1 0.0356(13) 0.0215(12) 0.0296(12) -0.0001(9) 0.0066(10) -0.0003(10)
P2 0.0325(3) 0.0246(3) 0.0279(3) -0.0024(2) 0.0016(2) 0.0064(3)
Si2 0.0323(4) 0.0324(4) 0.0321(4) -0.0028(3) -0.0010(3) 0.0068(3)
O2 0.0527(12) 0.0411(11) 0.0582(12) 0.0236(9) 0.0211(9) 0.0052(9)
C2 0.0343(13) 0.0275(13) 0.0382(13) 0.0013(11) 0.0071(10) 0.0058(10)
P3 0.0286(3) 0.0286(3) 0.0280(3) 0.0043(2) 0.0022(2) 0.0002(3)
Si3 0.0311(4) 0.0596(5) 0.0518(5) 0.0214(4) 0.0051(3) -0.0040(4)
O3 0.0662(13) 0.0379(11) 0.0518(11) -0.0186(9) 0.0060(9) -0.0126(10)
C3 0.0367(14) 0.0269(13) 0.0372(13) 0.0015(11) 0.0061(10) -0.0035(10)
C4 0.0472(16) 0.0207(12) 0.0524(15) 0.0025(11) 0.0114(12) -0.0005(11)
C5 0.0419(15) 0.0325(14) 0.0483(15) -0.0039(12) 0.0037(11) -0.0100(12)
C6 0.0377(14) 0.0487(17) 0.0475(15) 0.0183(13) 0.0135(11) 0.0052(13)
C7 0.0664(19) 0.0383(16) 0.0389(14) 0.0033(12) 0.0146(13) 0.0133(14)
C8 0.0492(16) 0.0430(16) 0.0387(14) 0.0019(12) 0.0037(12) -0.0034(13)
C9 0.090(2) 0.0319(16) 0.0435(16) -0.0060(13) -0.0100(15) 0.0176(16)
C10 0.0532(18) 0.070(2) 0.0407(15) -0.0226(15) -0.0079(13) 0.0366(16)
C11 0.0546(17) 0.0425(16) 0.0406(15) 0.0081(12) -0.0037(12) 0.0071(14)
C12 0.0563(18) 0.0520(18) 0.0397(15) -0.0116(13) -0.0100(12) 0.0155(14)
C13 0.0351(15) 0.0567(19) 0.0597(18) -0.0023(15) -0.0007(13) 0.0000(13)
C14 0.0358(14) 0.0316(14) 0.0439(14) 0.0044(11) 0.0039(11) 0.0080(11)
C15 0.0373(14) 0.0378(15) 0.0342(13) 0.0090(11) 0.0039(10) 0.0056(11)
C17 0.077(2) 0.072(3) 0.090(3) 0.009(2) 0.0142(19) -0.039(2)
C18 0.064(2) 0.115(3) 0.063(2) 0.017(2) 0.0357(17) 0.012(2)
C16A 0.046(3) 0.055(3) 0.054(3) 0.0001(18) 0.0042(17) 0.0000(17)
C16 0.044(3) 0.051(3) 0.051(3) 0.0020(18) 0.0043(17) 0.0010(17)

loop_
_atom_type_symbol
_atom_type_description
_atom_type_scat_dispersion_real
_atom_type_scat_dispersion_imag
_atom_type_scat_source
C C 0.0033 0.0016 'International Tables Vol C Tables 4.2.6.8 and 6.1.1.4'
H H 0.0000 0.0000 'International Tables Vol C Tables 4.2.6.8 and 6.1.1.4'
O O 0.0106 0.0060 'International Tables Vol C Tables 4.2.6.8 and 6.1.1.4'
Si Si 0.0817 0.0704 'International Tables Vol C Tables 4.2.6.8 and 6.1.1.4'
P P 0.1023 0.0942 'International Tables Vol C Tables 4.2.6.8 and 6.1.1.4'
Cr Cr 0.3209 0.6236 'International Tables Vol C Tables 4.2.6.8 and 6.1.1.4'

loop_
_geom_angle_atom_site_label_1
_geom_angle_atom_site_label_2
_geom_angle_atom_site_label_3
_geom_angle
_geom_angle_site_symmetry_1
_geom_angle_site_symmetry_3
_geom_angle_publ_flag
C3 Cr1 C2 87.30(10) . . ?
C3 Cr1 C1 89.54(10) . . ?
C2 Cr1 C1 89.56(10) . . ?
C3 Cr1 P3 88.20(8) . . ?
C2 Cr1 P3 91.87(8) . . ?
C1 Cr1 P3 177.26(7) . . ?
C3 Cr1 P2 174.55(8) . . ?
C2 Cr1 P2 87.40(8) . . ?
C1 Cr1 P2 91.69(7) . . ?
P3 Cr1 P2 90.70(3) . . ?
C3 Cr1 P1 92.64(8) . . ?
C2 Cr1 P1 176.29(8) . . ?
C1 Cr1 P1 86.73(7) . . ?
P3 Cr1 P1 91.83(3) . . ?
P2 Cr1 P1 92.73(3) . . ?
C5 P1 C4 48.02(11) . . ?
C5 P1 Si1 104.63(9) . . ?
C4 P1 Si1 101.21(9) . . ?
C5 P1 Cr1 126.94(9) . . ?
C4 P1 Cr1 131.33(9) . . ?
Si1 P1 Cr1 122.16(3) . . ?
C7 Si1 C8 111.23(13) . . ?
C7 Si1 C6 109.54(12) . . ?
C8 Si1 C6 110.91(12) . . ?
C7 Si1 P1 108.63(8) . . ?
C8 Si1 P1 105.21(9) . . ?
C6 Si1 P1 111.24(10) . . ?
O1 C1 Cr1 177.7(2) . . ?
C10 P2 C9 47.60(14) . . ?
C10 P2 Si2 103.37(9) . . ?
C9 P2 Si2 102.43(9) . . ?
C10 P2 Cr1 127.42(9) . . ?
C9 P2 Cr1 129.95(9) . . ?
Si2 P2 Cr1 122.77(3) . . ?
C11 Si2 C13 111.55(13) . . ?
C11 Si2 C12 109.83(13) . . ?
C13 Si2 C12 110.25(14) . . ?
C11 Si2 P2 107.21(9) . . ?
C13 Si2 P2 106.98(9) . . ?
C12 Si2 P2 110.95(9) . . ?
O2 C2 Cr1 177.5(2) . . ?
C15 P3 C14 47.90(10) . . ?
C15 P3 Si3 103.84(9) . . ?
C14 P3 Si3 102.19(9) . . ?
C15 P3 Cr1 126.03(9) . . ?
C14 P3 Cr1 129.34(9) . . ?
Si3 P3 Cr1 123.74(4) . . ?
C18 Si3 C16A 119.4(4) . . ?
C18 Si3 C17 110.94(17) . . ?
C16A Si3 C17 101.2(4) . . ?
C18 Si3 C16 101.1(4) . . ?
C16A Si3 C16 20.4(2) . . ?
C17 Si3 C16 118.7(4) . . ?
C18 Si3 P3 106.47(12) . . ?
C16A Si3 P3 110.2(2) . . ?
C17 Si3 P3 108.18(12) . . ?
C16 Si3 P3 110.8(2) . . ?
O3 C3 Cr1 176.0(2) . . ?
C5 C4 P1 65.40(13) . . ?
C4 C5 P1 66.59(13) . . ?
C10 C9 P2 65.96(15) . . ?
C9 C10 P2 66.44(15) . . ?
C15 C14 P3 65.80(13) . . ?
C14 C15 P3 66.29(12) . . ?

loop_
_geom_bond_atom_site_label_1
_geom_bond_atom_site_label_2
_geom_bond_distance
_geom_bond_site_symmetry_2
_geom_bond_publ_flag
Cr1 C3 1.837(2) . ?
Cr1 C2 1.841(2) . ?
Cr1 C1 1.844(2) . ?
Cr1 P3 2.3677(8) . ?
Cr1 P2 2.3779(8) . ?
Cr1 P1 2.3868(8) . ?
P1 C5 1.838(2) . ?
P1 C4 1.855(2) . ?
P1 Si1 2.2648(10) . ?
Si1 C7 1.863(3) . ?
Si1 C8 1.865(3) . ?
Si1 C6 1.865(3) . ?
O1 C1 1.163(3) . ?
P2 C10 1.833(3) . ?
P2 C9 1.840(3) . ?
P2 Si2 2.2621(11) . ?
Si2 C11 1.854(3) . ?
Si2 C13 1.858(3) . ?
Si2 C12 1.865(3) . ?
O2 C2 1.164(3) . ?
P3 C15 1.842(2) . ?
P3 C14 1.849(2) . ?
P3 Si3 2.2564(10) . ?
Si3 C18 1.849(3) . ?
Si3 C16A 1.852(6) . ?
Si3 C17 1.852(4) . ?
Si3 C16 1.900(7) . ?
O3 C3 1.167(3) . ?
C4 C5 1.503(3) . ?
C9 C10 1.482(4) . ?
C14 C15 1.498(3) . ?
